data_7213987
loop_
_publ_author_name
'Woodall, Christopher H.'
'Brayshaw, Simon K.'
'Schiffers, Stefanie'
'Allan, David R.'
'Parsons, Simon'
'Valiente, Rafael'
'Raithby, Paul R.'

_publ_section_title
;
 High-pressure crystallographic and spectroscopic studies on two molecular
 dithienylethene switches
;
_journal_issue 11
_journal_name_full CrystEngComm
_journal_page_first 2119
_journal_paper_doi 10.1039/c3ce41933a
_journal_volume 16
_journal_year 2014
_chemical_formula_moiety 'C17 H14 F6 S2'
_chemical_formula_sum 'C17 H14 F6 S2'
_chemical_formula_weight 396.42
_chemical_name_common DimethylthiopheneDTE
_chemical_name_systematic
;
 1,2-Bis(2,5-dimethylthiophen-3-yl) perfluorocyclopentene
;
_space_group_IT_number 15
_symmetry_cell_setting monoclinic
_symmetry_space_group_name_Hall '-C 2yc'
_symmetry_space_group_name_H-M 'C 1 2/c 1'
_atom_sites_solution_hydrogens geom
_atom_sites_solution_primary direct
_atom_sites_solution_secondary difmap
_audit_creation_method SHELXL-97
_cell_angle_alpha 90.00
_cell_angle_beta 120.594(13)
_cell_angle_gamma 90.00
_cell_formula_units_Z 4
_cell_length_a 19.672(29)
_cell_length_b 8.6717(8)
_cell_length_c 11.0787(9)
_cell_measurement_reflns_used 708
_cell_measurement_temperature 293
_cell_measurement_theta_max 29.1712
_cell_measurement_theta_min 1.8056
_cell_volume 1627(2)
_computing_cell_refinement
;
CrysAlisPro, Oxford Diffraction Ltd.,
Version 1.171.34.9 (release 08-12-2009 CrysAlis171 .NET)
(compiled Dec  8 2009,17:31:18)
;
_computing_data_collection
;
CrysAlisPro, Oxford Diffraction Ltd.,
Version 1.171.34.9 (release 08-12-2009 CrysAlis171 .NET)
(compiled Dec  8 2009,17:31:18)
;
_computing_data_reduction
;
CrysAlisPro, Oxford Diffraction Ltd.,
Version 1.171.34.9 (release 08-12-2009 CrysAlis171 .NET)
(compiled Dec  8 2009,17:31:18)
;
_computing_structure_refinement 'SHELXL-97 (Sheldrick, 1997)'
_computing_structure_solution 'SIR92 (Altomare et al., 1994)'
_diffrn_ambient_temperature 293
_diffrn_measured_fraction_theta_full 0.252
_diffrn_measured_fraction_theta_max 0.252
_diffrn_measurement_device
;
CrystalLogic Kappa (3 circle)
;
_diffrn_measurement_device_type
;
Rigaku Saturn724+ (2x2 bin mode)
;
_diffrn_measurement_method \w
_diffrn_radiation_monochromator Synchrotron
_diffrn_radiation_type synchrotron
_diffrn_radiation_wavelength 0.6889
_diffrn_reflns_av_R_equivalents 0.0903
_diffrn_reflns_av_sigmaI/netI 0.0705
_diffrn_reflns_limit_h_max 16
_diffrn_reflns_limit_h_min -16
_diffrn_reflns_limit_k_max 10
_diffrn_reflns_limit_k_min -9
_diffrn_reflns_limit_l_max 13
_diffrn_reflns_limit_l_min -13
_diffrn_reflns_number 2588
_diffrn_reflns_theta_full 25.83
_diffrn_reflns_theta_max 25.83
_diffrn_reflns_theta_min 4.34
_exptl_absorpt_coefficient_mu 0.304
_exptl_absorpt_correction_type multi-scan
_exptl_absorpt_process_details
;
CrysAlisPro, Oxford Diffraction Ltd.,
Version 1.171.34.9 (release 08-12-2009 CrysAlis171 .NET)
(compiled Dec  8 2009,17:31:18)
Empirical absorption correction using spherical harmonics,
 implemented in SCALE3 ABSPACK scaling algorithm.
;
_exptl_crystal_colour colourless
_exptl_crystal_density_diffrn 1.618
_exptl_crystal_density_method 'not measured'
_exptl_crystal_description block
_exptl_crystal_F_000 808
_exptl_crystal_size_max 0.12
_exptl_crystal_size_mid 0.11
_exptl_crystal_size_min 0.10
_refine_diff_density_max 0.360
_refine_diff_density_min -0.227
_refine_diff_density_rms 0.050
_refine_ls_extinction_method none
_refine_ls_goodness_of_fit_ref 1.104
_refine_ls_hydrogen_treatment constr
_refine_ls_matrix_type full
_refine_ls_number_parameters 74
_refine_ls_number_reflns 434
_refine_ls_number_restraints 28
_refine_ls_restrained_S_all 1.071
_refine_ls_R_factor_all 0.0963
_refine_ls_R_factor_gt 0.0766
_refine_ls_shift/su_max 0.000
_refine_ls_shift/su_mean 0.000
_refine_ls_structure_factor_coef Fsqd
_refine_ls_weighting_details 'calc w=1/[\s^2^(Fo^2^)+(0.0538P)^2^+1.4525P] where P=(Fo^2^+2Fc^2^)/3'
_refine_ls_weighting_scheme calc
_refine_ls_wR_factor_gt 0.1825
_refine_ls_wR_factor_ref 0.1996
_reflns_number_gt 336
_reflns_number_total 434
_reflns_threshold_expression >2sigma(I)
_cod_data_source_file c3ce41933a.txt
_cod_data_source_block 0.71GPaDimethylthiopheneDTE
_cod_depositor_comments
;
The following automatic conversions were performed:

'_symmetry_cell_setting' value 'Monoclinic' changed to 'monoclinic'
according to
/usr/data/users/saulius/automatic-downloads/current/RSC/lib/dictionaries/cif_core.dic
dictionary named 'cif_core.dic' version 2.4.2 from 2011-04-26.

Automatic conversion script
Id: cif_fix_values 2281 2013-09-26 08:29:07Z andrius 
;
_cod_original_cell_volume 1626.8(4)
_cod_database_code 7213987

loop_
_symmetry_equiv_pos_as_xyz
'x, y, z'
'-x, y, -z+1/2'
'x+1/2, y+1/2, z'
'-x+1/2, y+1/2, -z+1/2'
'-x, -y, -z'
'x, -y, z-1/2'
'-x+1/2, -y+1/2, -z'
'x+1/2, -y+1/2, z-1/2'

loop_
_atom_site_label
_atom_site_type_symbol
_atom_site_fract_x
_atom_site_fract_y
_atom_site_fract_z
_atom_site_U_iso_or_equiv
_atom_site_adp_type
_atom_site_occupancy
_atom_site_symmetry_multiplicity
_atom_site_calc_flag
_atom_site_refinement_flags
_atom_site_disorder_assembly
_atom_site_disorder_group
S1 S 0.3258(4) 0.9691(2) 0.0595(5) 0.045(6) Uani 1 1 d D A .
C1 C 0.4628(6) 0.5982(7) 0.1946(7) 0.029(2) Uiso 1 1 d D . .
C2A C 0.4360(12) 0.4410(14) 0.1300(14) 0.042(7) Uiso 0.50 1 d PD A 1
C2B C 0.4327(10) 0.4314(16) 0.1567(17) 0.040(7) Uiso 0.50 1 d PD A 2
C3 C 0.5000 0.3345(13) 0.2500 0.040(3) Uiso 1 2 d SD . .
C11 C 0.4355(16) 0.8890(9) 0.3371(16) 0.042(2) Uiso 1 1 d D A .
H11A H 0.4386 0.7970 0.3879 0.063 Uiso 1 1 calc R . .
H11B H 0.4037 0.9642 0.3496 0.063 Uiso 1 1 calc R . .
H11C H 0.4875 0.9297 0.3717 0.063 Uiso 1 1 calc R . .
C12 C 0.3988(11) 0.8520(8) 0.1848(12) 0.0321(19) Uiso 1 1 d D . .
C13 C 0.4083(12) 0.7245(8) 0.1203(12) 0.035(2) Uiso 1 1 d D A .
C14 C 0.3592(15) 0.7284(9) -0.0279(16) 0.036(2) Uiso 1 1 d D . .
H14 H 0.3603 0.6528 -0.0864 0.043 Uiso 1 1 calc R A .
C15 C 0.3113(13) 0.8506(9) -0.0756(14) 0.039(2) Uiso 1 1 d D A .
C16 C 0.2462(19) 0.8867(12) -0.2267(19) 0.063(3) Uiso 1 1 d . . .
H16A H 0.2571 0.9840 -0.2548 0.094 Uiso 1 1 calc R A .
H16B H 0.1961 0.8917 -0.2317 0.094 Uiso 1 1 calc R . .
H16C H 0.2448 0.8071 -0.2882 0.094 Uiso 1 1 calc R . .
F1A F 0.4421(17) 0.4205(9) 0.0163(18) 0.031(2) Uiso 0.50 1 d PD A 1
F2A F 0.3619(17) 0.4076(13) 0.0955(18) 0.058(4) Uiso 0.50 1 d PD A 1
F1B F 0.4063(19) 0.3961(12) 0.025(2) 0.052(4) Uiso 0.50 1 d PD A 2
F2B F 0.3720(18) 0.4011(12) 0.179(2) 0.063(3) Uiso 0.50 1 d PD A 2
F3A F 0.5381(16) 0.2753(13) 0.1740(19) 0.062(3) Uiso 0.50 1 d PD A -1
F3B F 0.4890(19) 0.2072(12) 0.296(2) 0.063(3) Uiso 0.50 1 d PD A -1

loop_
_atom_site_aniso_label
_atom_site_aniso_U_11
_atom_site_aniso_U_22
_atom_site_aniso_U_33
_atom_site_aniso_U_23
_atom_site_aniso_U_13
_atom_site_aniso_U_12
S1 0.046(19) 0.0420(14) 0.044(7) 0.0125(16) 0.021(11) 0.014(3)

loop_
_atom_type_symbol
_atom_type_description
_atom_type_scat_dispersion_real
_atom_type_scat_dispersion_imag
_atom_type_scat_source
C C 0.0029 0.0015 'International Tables Vol C Tables 4.2.6.8 and 6.1.1.4'
H H 0.0000 0.0000 'International Tables Vol C Tables 4.2.6.8 and 6.1.1.4'
F F 0.0165 0.0096 'International Tables Vol C Tables 4.2.6.8 and 6.1.1.4'
S S 0.1188 0.1164 'International Tables Vol C Tables 4.2.6.8 and 6.1.1.4'

loop_
_geom_angle_atom_site_label_1
_geom_angle_atom_site_label_2
_geom_angle_atom_site_label_3
_geom_angle
_geom_angle_site_symmetry_1
_geom_angle_site_symmetry_3
C15 S1 C12 92.9(6) . .
C1 C1 C13 131.2(7) 2_655 .
C1 C1 C2A 112.9(7) 2_655 .
C13 C1 C2A 115.7(9) . .
C1 C1 C2B 109.7(6) 2_655 .
C13 C1 C2B 118.8(10) . .
C2A C1 C2B 12.9(10) . .
F2A C2A F1A 108.1(17) . .
F2A C2A C1 113.5(13) . .
F1A C2A C1 113.0(13) . .
F2A C2A C3 113.6(14) . .
F1A C2A C3 107.4(14) . .
C1 C2A C3 101.1(11) . .
F1B C2B F2B 105.4(16) . .
F1B C2B C3 110.9(17) . .
F2B C2B C3 109.0(16) . .
F1B C2B C1 113.8(14) . .
F2B C2B C1 112.6(13) . .
C3 C2B C1 105.2(12) . .
F3B C3 F3B 60.7(13) 2_655 .
F3B C3 C2B 120.1(16) 2_655 2_655
F3B C3 C2B 119.3(14) . 2_655
F3B C3 C2B 119.3(14) 2_655 .
F3B C3 C2B 120.1(16) . .
C2B C3 C2B 109.8(14) 2_655 .
F3B C3 F3A 99.5(12) . .
C2B C3 F3A 93.6(13) 2_655 .
C2B C3 F3A 109.7(12) . .
F3B C3 F3A 99.5(12) 2_655 2_655
C2B C3 F3A 109.7(12) 2_655 2_655
C2B C3 F3A 93.6(13) . 2_655
F3A C3 F3A 139.2(13) . 2_655
F3B C3 C2A 127.9(16) 2_655 2_655
F3B C3 C2A 113.1(12) . 2_655
C2B C3 C2A 107.9(11) . 2_655
F3A C3 C2A 105.4(13) . 2_655
F3A C3 C2A 98.2(11) 2_655 2_655
F3B C3 C2A 113.1(12) 2_655 .
F3B C3 C2A 127.9(16) . .
C2B C3 C2A 107.9(11) 2_655 .
F3A C3 C2A 98.2(11) . .
F3A C3 C2A 105.4(13) 2_655 .
C2A C3 C2A 108.6(13) 2_655 .
C13 C12 C11 130.0(12) . .
C13 C12 S1 109.3(10) . .
C11 C12 S1 120.4(8) . .
C12 C13 C14 112.8(12) . .
C12 C13 C1 124.4(11) . .
C14 C13 C1 122.8(7) . .
C15 C14 C13 113.9(7) . .
C14 C15 C16 128.5(9) . .
C14 C15 S1 111.1(11) . .
C16 C15 S1 120.3(10) . .

loop_
_geom_bond_atom_site_label_1
_geom_bond_atom_site_label_2
_geom_bond_distance
_geom_bond_site_symmetry_2
S1 C15 1.715(8) .
S1 C12 1.729(15) .
C1 C1 1.348(19) 2_655
C1 C13 1.459(14) .
C1 C2A 1.505(13) .
C1 C2B 1.538(16) .
C2A F2A 1.336(19) .
C2A F1A 1.337(17) .
C2A C3 1.581(11) .
C2B F1B 1.308(17) .
C2B F2B 1.360(19) .
C2B C3 1.461(11) .
C3 F3B 1.279(10) 2_655
C3 F3B 1.279(10) .
C3 C2B 1.461(12) 2_655
C3 F3A 1.475(12) .
C3 F3A 1.475(12) 2_655
C3 C2A 1.581(11) 2_655
C11 C12 1.494(17) .
C12 C13 1.379(10) .
C13 C14 1.42(2) .
C14 C15 1.33(2) .
C15 C16 1.54(3) .

loop_
_geom_torsion_atom_site_label_1
_geom_torsion_atom_site_label_2
_geom_torsion_atom_site_label_3
_geom_torsion_atom_site_label_4
_geom_torsion
_geom_torsion_site_symmetry_1
_geom_torsion_site_symmetry_4
C1 C1 C2A F2A 137.7(13) 2_655 .
C13 C1 C2A F2A -48.0(16) . .
C2B C1 C2A F2A 59(4) . .
C1 C1 C2A F1A -98.8(18) 2_655 .
C13 C1 C2A F1A 76(2) . .
C2B C1 C2A F1A -177(5) . .
C1 C1 C2A C3 15.7(16) 2_655 .
C13 C1 C2A C3 -170.0(9) . .
C2B C1 C2A C3 -63(3) . .
C1 C1 C2B F1B -126.3(19) 2_655 .
C13 C1 C2B F1B 59(2) . .
C2A C1 C2B F1B -20(3) . .
C1 C1 C2B F2B 113.9(16) 2_655 .
C13 C1 C2B F2B -60.4(18) . .
C2A C1 C2B F2B -140(4) . .
C1 C1 C2B C3 -4.7(16) 2_655 .
C13 C1 C2B C3 -179.0(9) . .
C2A C1 C2B C3 102(4) . .
F1B C2B C3 F3B -20(2) . 2_655
F2B C2B C3 F3B 96.0(17) . 2_655
C1 C2B C3 F3B -143.0(14) . 2_655
F1B C2B C3 F3B -91(2) . .
F2B C2B C3 F3B 24.8(17) . .
C1 C2B C3 F3B 145.8(10) . .
F1B C2B C3 C2B 125(2) . 2_655
F2B C2B C3 C2B -119.4(16) . 2_655
C1 C2B C3 C2B 1.6(5) . 2_655
F1B C2B C3 F3A 23(2) . .
F2B C2B C3 F3A 139.0(14) . .
C1 C2B C3 F3A -100.0(14) . .
F1B C2B C3 F3A -122.5(18) . 2_655
F2B C2B C3 F3A -6.9(14) . 2_655
C1 C2B C3 F3A 114.1(13) . 2_655
F1B C2B C3 C2A 137.7(16) . 2_655
F2B C2B C3 C2A -106.7(12) . 2_655
C1 C2B C3 C2A 14.3(15) . 2_655
F1B C2B C3 C2A 42(4) . .
F2B C2B C3 C2A 158(5) . .
C1 C2B C3 C2A -81(4) . .
F2A C2A C3 F3B 84.8(17) . 2_655
F1A C2A C3 F3B -35(2) . 2_655
C1 C2A C3 F3B -153.3(14) . 2_655
F2A C2A C3 F3B 14.8(16) . .
F1A C2A C3 F3B -104.7(16) . .
C1 C2A C3 F3B 136.7(11) . .
F2A C2A C3 C2B -139.9(14) . 2_655
F1A C2A C3 C2B 100.6(15) . 2_655
C1 C2A C3 C2B -18.0(15) . 2_655
F2A C2A C3 C2B -39(4) . .
F1A C2A C3 C2B -158(5) . .
C1 C2A C3 C2B 83(4) . .
F2A C2A C3 F3A 123.6(13) . .
F1A C2A C3 F3A 4.1(17) . .
C1 C2A C3 F3A -114.5(13) . .
F2A C2A C3 F3A -22.8(14) . 2_655
F1A C2A C3 F3A -142.3(14) . 2_655
C1 C2A C3 F3A 99.2(13) . 2_655
F2A C2A C3 C2A -127.1(14) . 2_655
F1A C2A C3 C2A 113.4(17) . 2_655
C1 C2A C3 C2A -5.2(6) . 2_655
C15 S1 C12 C13 -1.6(11) . .
C15 S1 C12 C11 -176.2(12) . .
C11 C12 C13 C14 176.5(15) . .
S1 C12 C13 C14 2.6(17) . .
C11 C12 C13 C1 -4(3) . .
S1 C12 C13 C1 -177.5(11) . .
C1 C1 C13 C12 -40(2) 2_655 .
C2A C1 C13 C12 146.5(16) . .
C2B C1 C13 C12 132.4(16) . .
C1 C1 C13 C14 139.4(16) 2_655 .
C2A C1 C13 C14 -33.6(19) . .
C2B C1 C13 C14 -47.7(18) . .
C12 C13 C14 C15 -3(2) . .
C1 C13 C14 C15 177.5(13) . .
C13 C14 C15 C16 -174.9(15) . .
C13 C14 C15 S1 1.3(19) . .
C12 S1 C15 C14 0.2(13) . .
C12 S1 C15 C16 176.7(13) . .
